data_4509888
loop_
_publ_author_name
'Mukherjee, Gargi'
'Biradha, Kumar'

_publ_section_title
;
 Topological Equivalences between Coordination Polymer and Co-crystal: A
 Tecton Approach in Crystal Engineering
;
_journal_issue 2
_journal_name_full 'Crystal Growth &amp; Design'
_journal_page_first 419
_journal_paper_doi 10.1021/cg401858s
_journal_volume 14
_journal_year 2014
_chemical_formula_sum 'C98 H62 Ag2 Cl6 F12 N6 O12 P2'
_chemical_formula_weight 2233.92
_chemical_name_systematic
; 
 ? 
;
_space_group_IT_number 2
_symmetry_cell_setting triclinic
_symmetry_space_group_name_Hall '-P 1'
_symmetry_space_group_name_H-M 'P -1'
_atom_sites_solution_hydrogens geom
_atom_sites_solution_primary direct
_atom_sites_solution_secondary difmap
_audit_creation_method SHELXL-97
_cell_angle_alpha 104.96(2)
_cell_angle_beta 103.60(2)
_cell_angle_gamma 102.482(17)
_cell_formula_units_Z 1
_cell_length_a 10.889(6)
_cell_length_b 13.384(7)
_cell_length_c 17.350(13)
_cell_measurement_reflns_used 9220
_cell_measurement_temperature 293(2)
_cell_measurement_theta_max 26.62
_cell_measurement_theta_min 1.28
_cell_volume 2269(2)
_computing_structure_refinement 'SHELXL-97 (Sheldrick, 1997)'
_computing_structure_solution 'SHELXS-97 (Sheldrick, 1990)'
_diffrn_ambient_temperature 293(2)
_diffrn_measured_fraction_theta_full 0.984
_diffrn_measured_fraction_theta_max 0.984
_diffrn_radiation_monochromator graphite
_diffrn_radiation_source 'fine-focus sealed tube'
_diffrn_radiation_type MoK\a
_diffrn_radiation_wavelength 0.71073
_diffrn_reflns_av_R_equivalents 0.0977
_diffrn_reflns_av_sigmaI/netI 0.1473
_diffrn_reflns_limit_h_max 13
_diffrn_reflns_limit_h_min -13
_diffrn_reflns_limit_k_max 16
_diffrn_reflns_limit_k_min -16
_diffrn_reflns_limit_l_max 18
_diffrn_reflns_limit_l_min -21
_diffrn_reflns_number 28963
_diffrn_reflns_theta_full 26.00
_diffrn_reflns_theta_max 26.00
_diffrn_reflns_theta_min 1.28
_exptl_absorpt_coefficient_mu 0.736
_exptl_crystal_colour colourless
_exptl_crystal_density_diffrn 1.635
_exptl_crystal_density_meas ?
_exptl_crystal_density_method 'not measured'
_exptl_crystal_description block
_exptl_crystal_F_000 1122
_exptl_crystal_size_max 0.40
_exptl_crystal_size_mid 0.30
_exptl_crystal_size_min 0.20
_refine_diff_density_max 0.613
_refine_diff_density_min -0.276
_refine_diff_density_rms 0.070
_refine_ls_extinction_method none
_refine_ls_goodness_of_fit_ref 0.802
_refine_ls_hydrogen_treatment mixed
_refine_ls_matrix_type full
_refine_ls_number_parameters 586
_refine_ls_number_reflns 8804
_refine_ls_number_restraints 0
_refine_ls_restrained_S_all 0.802
_refine_ls_R_factor_all 0.1673
_refine_ls_R_factor_gt 0.0653
_refine_ls_shift/su_max 0.006
_refine_ls_shift/su_mean 0.000
_refine_ls_structure_factor_coef Fsqd
_refine_ls_weighting_details 'calc w=1/[\s^2^(Fo^2^)+(0.1000P)^2^+0.0000P] where P=(Fo^2^+2Fc^2^)/3'
_refine_ls_weighting_scheme calc
_refine_ls_wR_factor_gt 0.1574
_refine_ls_wR_factor_ref 0.1913
_reflns_number_gt 3363
_reflns_number_total 8804
_reflns_threshold_expression >2sigma(I)
_cod_data_source_file cg401858s_si_002.cif
_cod_data_source_block 4
_cod_depositor_comments
;
The following automatic conversions were performed:

'_symmetry_cell_setting' value 'Triclinic' changed to 'triclinic'
according to
/usr/data/users/saulius/automatic-downloads/current/ACS/lib/dictionaries/cif_core.dic
dictionary named 'cif_core.dic' version 2.4.2 from 2011-04-26.

Automatic conversion script
Id: cif_fix_values 2281 2013-09-26 08:29:07Z andrius 

The following automatic conversions were performed:

'_exptl_crystal_density_meas' value 'not measured' was changed to '?'
- the value is perceived as not measured.

Automatic conversion script
Id: cif_fix_values 3008 2015-01-20 13:52:24Z robertas 
;
_cod_original_sg_symbol_H-M P-1
_cod_database_code 4509888

loop_
_symmetry_equiv_pos_as_xyz
'x, y, z'
'-x, -y, -z'

loop_
_atom_site_label
_atom_site_type_symbol
_atom_site_fract_x
_atom_site_fract_y
_atom_site_fract_z
_atom_site_U_iso_or_equiv
_atom_site_adp_type
_atom_site_occupancy
_atom_site_symmetry_multiplicity
_atom_site_calc_flag
_atom_site_refinement_flags
Ag1 Ag 0.32862(6) 0.10223(5) 0.25337(3) 0.0790(3) Uani 1 1 d .
O1 O 0.0859(5) -0.1138(4) 0.5389(2) 0.0631(12) Uani 1 1 d .
O2 O -0.2473(5) -0.3879(4) 0.5493(3) 0.0757(14) Uani 1 1 d .
O3 O 0.0740(4) -0.1384(4) 0.8103(2) 0.0612(12) Uani 1 1 d .
C1 C 0.0341(6) -0.1647(6) 0.5905(4) 0.0553(17) Uani 1 1 d .
C2 C -0.0762(7) -0.2514(6) 0.5508(4) 0.0601(18) Uani 1 1 d .
H2 H -0.1111 -0.2763 0.4927 0.072 Uiso 1 1 calc R
C3 C -0.1343(7) -0.3009(5) 0.5986(4) 0.0629(18) Uani 1 1 d .
C4 C -0.0877(6) -0.2631(5) 0.6852(4) 0.0610(18) Uani 1 1 d .
H4 H -0.1289 -0.2966 0.7171 0.073 Uiso 1 1 calc R
C5 C 0.0228(7) -0.1736(5) 0.7225(4) 0.0542(17) Uani 1 1 d .
C6 C 0.0883(6) -0.1234(5) 0.6776(3) 0.0547(17) Uani 1 1 d .
H6 H 0.1647 -0.0651 0.7038 0.066 Uiso 1 1 calc R
N11 N 0.2806(6) -0.0044(4) 0.3336(3) 0.0626(15) Uani 1 1 d .
O11 O 0.2672(6) -0.1687(5) 0.5622(3) 0.0966(19) Uani 1 1 d .
C11 C 0.1686(8) -0.0064(6) 0.3520(4) 0.072(2) Uani 1 1 d .
H11 H 0.1080 0.0198 0.3218 0.086 Uiso 1 1 calc R
C12 C 0.1376(7) -0.0446(6) 0.4123(4) 0.072(2) Uani 1 1 d .
H12 H 0.0582 -0.0435 0.4233 0.086 Uiso 1 1 calc R
C13 C 0.2248(7) -0.0852(5) 0.4571(4) 0.0549(17) Uani 1 1 d .
C14 C 0.3378(7) -0.0873(5) 0.4367(4) 0.0617(18) Uani 1 1 d .
H14 H 0.3980 -0.1163 0.4642 0.074 Uiso 1 1 calc R
C15 C 0.3618(7) -0.0462(6) 0.3752(4) 0.0683(19) Uani 1 1 d .
H15 H 0.4395 -0.0480 0.3621 0.082 Uiso 1 1 calc R
C16 C 0.1978(8) -0.1294(6) 0.5248(4) 0.0615(18) Uani 1 1 d .
N21 N -0.5571(5) -0.7406(5) 0.3613(3) 0.0654(15) Uani 1 1 d .
O21 O -0.2442(7) -0.4815(5) 0.6372(4) 0.135(3) Uani 1 1 d .
C21 C -0.5003(7) -0.6486(6) 0.3519(4) 0.075(2) Uani 1 1 d .
H21 H -0.5198 -0.6447 0.2978 0.090 Uiso 1 1 calc R
C22 C -0.4148(7) -0.5584(6) 0.4154(4) 0.075(2) Uani 1 1 d .
H22 H -0.3798 -0.4953 0.4049 0.090 Uiso 1 1 calc R
C23 C -0.3826(7) -0.5652(6) 0.4959(4) 0.0667(19) Uani 1 1 d .
C24 C -0.4424(7) -0.6588(6) 0.5085(4) 0.067(2) Uani 1 1 d .
H24 H -0.4245 -0.6646 0.5620 0.081 Uiso 1 1 calc R
C25 C -0.5290(7) -0.7434(6) 0.4405(4) 0.069(2) Uani 1 1 d .
H25 H -0.5703 -0.8058 0.4496 0.083 Uiso 1 1 calc R
C26 C -0.2816(7) -0.4732(7) 0.5703(4) 0.076(2) Uani 1 1 d .
N31 N 0.2339(5) 0.0546(4) 1.1173(3) 0.0558(14) Uani 1 1 d .
O31 O 0.0475(6) 0.0243(5) 0.8182(3) 0.108(2) Uani 1 1 d .
C31 C 0.2231(7) 0.1274(6) 1.0775(4) 0.0675(19) Uani 1 1 d .
H31 H 0.2495 0.2003 1.1093 0.081 Uiso 1 1 calc R
C32 C 0.1745(7) 0.0988(6) 0.9913(4) 0.0620(18) Uani 1 1 d .
H32 H 0.1660 0.1514 0.9660 0.074 Uiso 1 1 calc R
C33 C 0.1391(6) -0.0070(5) 0.9440(3) 0.0467(15) Uani 1 1 d .
C34 C 0.1496(6) -0.0826(5) 0.9845(4) 0.0590(18) Uani 1 1 d .
H34 H 0.1250 -0.1558 0.9539 0.071 Uiso 1 1 calc R
C35 C 0.1968(6) -0.0483(6) 1.0706(4) 0.0611(18) Uani 1 1 d .
H35 H 0.2028 -0.0999 1.0972 0.073 Uiso 1 1 calc R
C36 C 0.0812(6) -0.0378(6) 0.8515(4) 0.0606(18) Uani 1 1 d .
C101 C -0.0640(18) -0.4303(8) -0.1324(8) 0.132(5) Uani 1 1 d .
H101 H -0.0707 -0.4536 -0.1890 0.158 Uiso 1 1 calc R
C102 C 0.0581(14) -0.3998(9) -0.0746(9) 0.117(4) Uani 1 1 d .
H102 H 0.1306 -0.4069 -0.0927 0.140 Uiso 1 1 calc R
C103 C 0.1946(14) -0.3247(9) 0.0781(13) 0.151(5) Uani 1 1 d .
H103 H 0.2712 -0.3305 0.0647 0.181 Uiso 1 1 calc R
C104 C 0.2005(18) -0.2830(9) 0.1635(11) 0.156(6) Uani 1 1 d .
H104 H 0.2807 -0.2634 0.2054 0.187 Uiso 1 1 calc R
C105 C 0.0913(18) -0.2713(10) 0.1846(9) 0.137(5) Uani 1 1 d .
H105 H 0.0978 -0.2388 0.2403 0.164 Uiso 1 1 calc R
C106 C -0.1469(17) -0.3034(8) 0.1441(7) 0.121(4) Uani 1 1 d .
H106 H -0.1409 -0.2725 0.1999 0.145 Uiso 1 1 calc R
C107 C -0.2662(14) -0.3433(8) 0.0846(8) 0.119(4) Uani 1 1 d .
H107 H -0.3415 -0.3438 0.1012 0.143 Uiso 1 1 calc R
C108 C -0.4031(12) -0.4276(9) -0.0662(10) 0.128(4) Uani 1 1 d .
H108 H -0.4810 -0.4282 -0.0527 0.154 Uiso 1 1 calc R
C109 C -0.4075(19) -0.4686(11) -0.1473(10) 0.167(6) Uani 1 1 d .
H109 H -0.4904 -0.4976 -0.1876 0.200 Uiso 1 1 calc R
C110 C -0.3031(19) -0.4704(10) -0.1736(7) 0.145(5) Uani 1 1 d .
H110 H -0.3118 -0.4980 -0.2303 0.174 Uiso 1 1 calc R
C111 C -0.1763(15) -0.4282(7) -0.1112(6) 0.108(3) Uani 1 1 d .
C112 C -0.1653(11) -0.3886(6) -0.0271(5) 0.079(2) Uani 1 1 d .
C113 C -0.0436(12) -0.3486(6) 0.0379(6) 0.083(2) Uani 1 1 d .
C114 C 0.0771(14) -0.3563(7) 0.0154(8) 0.104(3) Uani 1 1 d .
C115 C -0.0317(14) -0.3085(7) 0.1222(7) 0.100(3) Uani 1 1 d .
C116 C -0.2813(12) -0.3846(7) -0.0029(7) 0.097(3) Uani 1 1 d .
C201 C 0.5452(13) 0.2013(14) 0.0366(15) 0.162(8) Uani 1 1 d .
H201 H 0.5666 0.2754 0.0635 0.195 Uiso 1 1 calc R
C202 C 0.5842(12) 0.1684(16) 0.1724(13) 0.187(9) Uani 1 1 d .
H202 H 0.6058 0.2422 0.2005 0.225 Uiso 1 1 calc R
C203 C 0.584(3) 0.097(3) 0.2149(18) 0.23(2) Uani 1 1 d .
H203 H 0.6057 0.1239 0.2730 0.279 Uiso 1 1 calc R
C204 C 0.5567(18) -0.003(2) 0.1814(13) 0.190(12) Uani 1 1 d .
H204 H 0.5583 -0.0472 0.2152 0.228 Uiso 1 1 calc R
C205 C 0.4891(15) -0.1650(16) 0.0432(17) 0.168(8) Uani 1 1 d .
H205 H 0.4928 -0.2141 0.0725 0.201 Uiso 1 1 calc R
C206 C 0.5517(9) 0.1296(13) 0.0865(9) 0.112(3) Uani 1 1 d .
C207 C 0.5174(6) 0.0185(8) 0.0444(4) 0.074(2) Uani 1 1 d .
C208 C 0.5217(8) -0.0546(13) 0.0892(7) 0.104(4) Uani 1 1 d .
P100 P 0.6507(2) 0.78342(19) 0.34242(12) 0.0813(7) Uani 1 1 d .
F106 F 0.6585(7) 0.9022(5) 0.3415(4) 0.168(2) Uani 1 1 d .
F105 F 0.6174(8) 0.7429(6) 0.2483(3) 0.195(3) Uani 1 1 d .
F104 F 0.4997(6) 0.7564(6) 0.3300(5) 0.178(3) Uani 1 1 d .
F103 F 0.6436(7) 0.6704(5) 0.3490(5) 0.179(3) Uani 1 1 d .
F102 F 0.7992(6) 0.8091(8) 0.3586(6) 0.228(4) Uani 1 1 d .
F101 F 0.6708(10) 0.8248(6) 0.4366(4) 0.214(4) Uani 1 1 d .

loop_
_atom_site_aniso_label
_atom_site_aniso_U_11
_atom_site_aniso_U_22
_atom_site_aniso_U_33
_atom_site_aniso_U_23
_atom_site_aniso_U_13
_atom_site_aniso_U_12
Ag1 0.0949(5) 0.0905(5) 0.0334(3) 0.0168(3) 0.0052(3) 0.0107(3)
O1 0.061(3) 0.095(4) 0.048(3) 0.036(2) 0.023(2) 0.032(3)
O2 0.083(4) 0.065(3) 0.051(3) 0.014(3) 0.002(2) -0.007(3)
O3 0.081(3) 0.060(3) 0.026(2) 0.004(2) 0.005(2) 0.014(2)
C1 0.045(4) 0.073(5) 0.048(4) 0.018(4) 0.014(3) 0.019(4)
C2 0.064(5) 0.074(5) 0.036(3) 0.014(3) 0.013(3) 0.014(4)
C3 0.069(5) 0.057(5) 0.045(4) 0.009(4) 0.005(3) 0.005(4)
C4 0.072(5) 0.053(4) 0.043(4) 0.009(3) 0.014(3) 0.000(4)
C5 0.071(5) 0.054(4) 0.037(3) 0.013(3) 0.020(3) 0.012(4)
C6 0.051(4) 0.070(5) 0.038(3) 0.014(3) 0.006(3) 0.020(3)
N11 0.064(4) 0.076(4) 0.045(3) 0.018(3) 0.012(3) 0.021(3)
O11 0.103(4) 0.152(5) 0.097(4) 0.092(4) 0.051(3) 0.076(4)
C11 0.074(5) 0.096(6) 0.060(4) 0.041(4) 0.020(4) 0.036(4)
C12 0.068(5) 0.110(6) 0.051(4) 0.032(4) 0.020(4) 0.045(5)
C13 0.053(4) 0.058(4) 0.041(3) 0.011(3) 0.006(3) 0.006(3)
C14 0.057(5) 0.073(5) 0.058(4) 0.028(4) 0.016(4) 0.020(4)
C15 0.061(5) 0.086(6) 0.058(4) 0.023(4) 0.023(4) 0.017(4)
C16 0.064(5) 0.063(5) 0.046(4) 0.015(4) 0.008(4) 0.011(4)
N21 0.081(4) 0.061(4) 0.045(3) 0.010(3) 0.019(3) 0.010(3)
O21 0.178(6) 0.096(5) 0.062(4) 0.028(3) -0.026(4) -0.033(4)
C21 0.095(6) 0.072(6) 0.038(4) 0.011(4) 0.015(4) 0.001(5)
C22 0.092(6) 0.072(5) 0.045(4) 0.015(4) 0.015(4) 0.004(4)
C23 0.078(5) 0.067(5) 0.045(4) 0.011(4) 0.016(4) 0.013(4)
C24 0.090(5) 0.059(5) 0.037(4) 0.016(3) 0.004(3) 0.005(4)
C25 0.083(5) 0.064(5) 0.045(4) 0.013(4) 0.017(4) 0.002(4)
C26 0.082(6) 0.084(6) 0.047(4) 0.025(4) 0.005(4) 0.009(4)
N31 0.066(4) 0.052(4) 0.039(3) 0.019(3) 0.007(3) 0.005(3)
O31 0.188(6) 0.095(4) 0.037(3) 0.018(3) 0.003(3) 0.072(4)
C31 0.079(5) 0.067(5) 0.043(4) 0.014(4) 0.008(3) 0.012(4)
C32 0.086(5) 0.060(5) 0.041(4) 0.027(4) 0.009(3) 0.023(4)
C33 0.050(4) 0.054(4) 0.031(3) 0.013(3) 0.007(3) 0.011(3)
C34 0.080(5) 0.046(4) 0.046(4) 0.007(3) 0.016(3) 0.020(4)
C35 0.080(5) 0.050(5) 0.043(4) 0.016(4) 0.007(3) 0.010(4)
C36 0.068(5) 0.069(5) 0.035(3) 0.014(4) 0.003(3) 0.018(4)
C101 0.226(16) 0.081(8) 0.115(10) 0.036(7) 0.096(12) 0.047(10)
C102 0.152(11) 0.104(8) 0.142(11) 0.056(8) 0.092(9) 0.062(8)
C103 0.129(11) 0.066(8) 0.240(18) 0.053(10) 0.039(12) 0.012(7)
C104 0.192(16) 0.052(7) 0.151(14) 0.020(8) -0.037(12) 0.005(8)
C105 0.191(15) 0.090(9) 0.117(10) 0.029(7) 0.021(12) 0.051(10)
C106 0.208(14) 0.067(7) 0.086(8) 0.021(6) 0.051(9) 0.035(8)
C107 0.173(12) 0.089(8) 0.123(10) 0.043(7) 0.084(9) 0.042(8)
C108 0.130(10) 0.100(8) 0.173(12) 0.060(9) 0.046(10) 0.051(7)
C109 0.26(2) 0.120(11) 0.114(12) 0.030(9) 0.047(12) 0.069(12)
C110 0.257(18) 0.098(9) 0.064(7) 0.024(6) 0.010(10) 0.068(11)
C111 0.196(12) 0.067(6) 0.073(7) 0.026(5) 0.046(8) 0.050(7)
C112 0.126(8) 0.046(5) 0.076(6) 0.023(4) 0.039(6) 0.036(5)
C113 0.139(9) 0.044(5) 0.087(7) 0.026(5) 0.059(7) 0.034(5)
C114 0.148(11) 0.044(5) 0.120(9) 0.040(6) 0.038(9) 0.013(6)
C115 0.146(10) 0.071(6) 0.084(7) 0.026(5) 0.031(8) 0.040(7)
C116 0.126(9) 0.063(6) 0.101(8) 0.038(5) 0.018(7) 0.031(6)
C201 0.077(8) 0.114(12) 0.25(2) 0.010(15) 0.036(12) 0.024(7)
C202 0.056(7) 0.23(2) 0.180(18) -0.072(15) 0.020(10) 0.037(9)
C203 0.120(15) 0.49(6) 0.109(14) 0.09(2) 0.033(11) 0.14(3)
C204 0.085(11) 0.43(4) 0.17(2) 0.20(2) 0.075(13) 0.132(19)
C205 0.113(12) 0.130(15) 0.34(3) 0.158(17) 0.106(16) 0.066(11)
C206 0.062(6) 0.141(12) 0.109(9) 0.007(9) 0.022(6) 0.026(7)
C207 0.041(4) 0.109(7) 0.071(5) 0.024(6) 0.014(4) 0.031(5)
C208 0.064(6) 0.204(12) 0.107(7) 0.112(9) 0.045(5) 0.070(7)
P100 0.0870(19) 0.0905(19) 0.0594(13) 0.0215(12) 0.0160(11) 0.0229(13)
F106 0.214(7) 0.124(5) 0.151(6) 0.062(4) 0.024(5) 0.035(5)
F105 0.240(8) 0.241(8) 0.064(4) 0.014(4) 0.055(4) 0.026(6)
F104 0.103(5) 0.204(7) 0.219(7) 0.077(6) 0.035(5) 0.038(4)
F103 0.222(7) 0.107(5) 0.219(7) 0.080(5) 0.048(6) 0.058(5)
F102 0.086(5) 0.314(11) 0.284(10) 0.121(8) 0.054(5) 0.034(6)
F101 0.353(11) 0.177(7) 0.076(4) 0.022(4) 0.075(5) 0.023(6)

loop_
_atom_type_symbol
_atom_type_description
_atom_type_scat_dispersion_real
_atom_type_scat_dispersion_imag
_atom_type_scat_source
C C 0.0033 0.0016 'International Tables Vol C Tables 4.2.6.8 and 6.1.1.4'
H H 0.0000 0.0000 'International Tables Vol C Tables 4.2.6.8 and 6.1.1.4'
N N 0.0061 0.0033 'International Tables Vol C Tables 4.2.6.8 and 6.1.1.4'
O O 0.0106 0.0060 'International Tables Vol C Tables 4.2.6.8 and 6.1.1.4'
F F 0.0171 0.0103 'International Tables Vol C Tables 4.2.6.8 and 6.1.1.4'
P P 0.1023 0.0942 'International Tables Vol C Tables 4.2.6.8 and 6.1.1.4'
Ag Ag -0.8971 1.1015 'International Tables Vol C Tables 4.2.6.8 and 6.1.1.4'
Cl Cl 0.1484 0.1585 'International Tables Vol C Tables 4.2.6.8 and 6.1.1.4'

loop_
_geom_angle_atom_site_label_1
_geom_angle_atom_site_label_2
_geom_angle_atom_site_label_3
_geom_angle
_geom_angle_site_symmetry_1
_geom_angle_site_symmetry_3
N31 Ag1 N21 136.9(2) 1_554 1_665
N31 Ag1 N11 123.90(19) 1_554 .
N21 Ag1 N11 97.3(2) 1_665 .
C16 O1 C1 118.2(5) . .
C26 O2 C3 122.2(5) . .
C36 O3 C5 117.4(5) . .
C2 C1 C6 122.7(6) . .
C2 C1 O1 116.1(5) . .
C6 C1 O1 121.1(6) . .
C3 C2 C1 118.5(6) . .
C2 C3 C4 122.1(6) . .
C2 C3 O2 112.0(6) . .
C4 C3 O2 125.8(6) . .
C5 C4 C3 117.3(6) . .
C4 C5 C6 123.1(6) . .
C4 C5 O3 117.3(5) . .
C6 C5 O3 119.4(6) . .
C5 C6 C1 116.4(6) . .
C15 N11 C11 116.6(6) . .
C15 N11 Ag1 126.8(5) . .
C11 N11 Ag1 115.3(5) . .
N11 C11 C12 123.6(6) . .
C11 C12 C13 119.3(7) . .
C14 C13 C12 117.7(6) . .
C14 C13 C16 119.7(6) . .
C12 C13 C16 122.6(7) . .
C13 C14 C15 119.2(6) . .
N11 C15 C14 123.6(7) . .
O11 C16 O1 124.8(6) . .
O11 C16 C13 124.7(7) . .
O1 C16 C13 110.4(6) . .
C21 N21 C25 116.1(6) . .
C21 N21 Ag1 124.5(4) . 1_445
C25 N21 Ag1 118.8(5) . 1_445
N21 C21 C22 125.4(6) . .
C21 C22 C23 117.4(7) . .
C24 C23 C22 118.9(6) . .
C24 C23 C26 119.0(6) . .
C22 C23 C26 122.1(7) . .
C23 C24 C25 118.8(6) . .
N21 C25 C24 123.4(6) . .
O21 C26 O2 126.5(7) . .
O21 C26 C23 122.8(7) . .
O2 C26 C23 110.6(6) . .
C35 N31 C31 117.3(5) . .
C35 N31 Ag1 119.9(4) . 1_556
C31 N31 Ag1 122.4(4) . 1_556
N31 C31 C32 122.8(6) . .
C33 C32 C31 119.2(6) . .
C34 C33 C32 118.3(5) . .
C34 C33 C36 122.6(6) . .
C32 C33 C36 118.9(6) . .
C33 C34 C35 119.2(6) . .
N31 C35 C34 123.0(6) . .
O31 C36 O3 124.0(6) . .
O31 C36 C33 122.3(7) . .
O3 C36 C33 113.6(6) . .
C111 C101 C102 123.2(12) . .
C101 C102 C114 121.4(12) . .
C104 C103 C114 120.5(14) . .
C105 C104 C103 121.0(15) . .
C104 C105 C115 119.7(15) . .
C107 C106 C115 120.3(11) . .
C106 C107 C116 122.6(11) . .
C109 C108 C116 119.9(13) . .
C110 C109 C108 125.1(17) . .
C109 C110 C111 117.1(13) . .
C101 C111 C112 118.3(12) . .
C101 C111 C110 121.0(13) . .
C112 C111 C110 120.6(13) . .
C111 C112 C113 123.5(11) . .
C111 C112 C116 119.6(11) . .
C113 C112 C116 116.8(8) . .
C115 C113 C112 123.9(10) . .
C115 C113 C114 117.8(11) . .
C112 C113 C114 118.2(9) . .
C113 C114 C103 119.0(12) . .
C113 C114 C102 115.2(10) . .
C103 C114 C102 125.7(15) . .
C113 C115 C105 121.8(13) . .
C113 C115 C106 118.1(11) . .
C105 C115 C106 120.1(13) . .
C108 C116 C112 117.6(11) . .
C108 C116 C107 124.2(13) . .
C112 C116 C107 118.1(10) . .
C205 C201 C206 121.5(18) 2_655 .
C203 C202 C206 118(2) . .
C204 C203 C202 124(3) . .
C203 C204 C208 122(3) . .
C201 C205 C208 123.3(17) 2_655 .
C202 C206 C207 120.5(15) . .
C202 C206 C201 121.4(18) . .
C207 C206 C201 118.0(12) . .
C208 C207 C206 120.6(10) . .
C208 C207 C207 120.5(12) . 2_655
C206 C207 C207 118.9(11) . 2_655
C205 C208 C207 117.8(11) . .
C205 C208 C204 128.3(15) . .
C207 C208 C204 113.9(14) . .
F101 P100 F105 174.5(5) . .
F101 P100 F103 88.6(4) . .
F105 P100 F103 92.6(4) . .
F101 P100 F102 90.7(5) . .
F105 P100 F102 94.7(5) . .
F103 P100 F102 90.4(5) . .
F101 P100 F104 86.9(5) . .
F105 P100 F104 87.7(4) . .
F103 P100 F104 88.3(4) . .
F102 P100 F104 177.3(5) . .
F101 P100 F106 87.9(4) . .
F105 P100 F106 90.8(4) . .
F103 P100 F106 176.5(4) . .
F102 P100 F106 89.9(5) . .
F104 P100 F106 91.2(4) . .

loop_
_geom_bond_atom_site_label_1
_geom_bond_atom_site_label_2
_geom_bond_distance
_geom_bond_site_symmetry_2
Ag1 N31 2.200(5) 1_554
Ag1 N21 2.285(5) 1_665
Ag1 N11 2.301(6) .
O1 C16 1.346(8) .
O1 C1 1.404(7) .
O2 C26 1.293(8) .
O2 C3 1.404(7) .
O3 C36 1.327(8) .
O3 C5 1.403(6) .
C1 C2 1.363(9) .
C1 C6 1.394(8) .
C2 C3 1.369(8) .
C3 C4 1.381(8) .
C4 C5 1.383(8) .
C5 C6 1.376(8) .
N11 C15 1.318(8) .
N11 C11 1.329(8) .
O11 C16 1.177(7) .
C11 C12 1.355(9) .
C12 C13 1.376(8) .
C13 C14 1.362(8) .
C13 C16 1.504(9) .
C14 C15 1.372(9) .
N21 C21 1.322(8) .
N21 C25 1.347(7) .
N21 Ag1 2.285(5) 1_445
O21 C26 1.179(8) .
C21 C22 1.371(9) .
C22 C23 1.390(8) .
C23 C24 1.377(9) .
C23 C26 1.522(9) .
C24 C25 1.374(8) .
N31 C35 1.321(7) .
N31 C31 1.341(8) .
N31 Ag1 2.200(5) 1_556
O31 C36 1.200(7) .
C31 C32 1.381(8) .
C32 C33 1.358(8) .
C33 C34 1.382(8) .
C33 C36 1.488(8) .
C34 C35 1.374(8) .
C101 C111 1.361(14) .
C101 C102 1.366(15) .
C102 C114 1.465(14) .
C103 C104 1.423(18) .
C103 C114 1.369(15) .
C104 C105 1.352(17) .
C105 C115 1.403(15) .
C106 C107 1.351(14) .
C106 C115 1.403(14) .
C107 C116 1.431(13) .
C108 C109 1.358(16) .
C108 C116 1.398(13) .
C109 C110 1.324(18) .
C110 C111 1.429(16) .
C111 C112 1.383(11) .
C112 C113 1.412(12) .
C112 C116 1.429(12) .
C113 C115 1.386(12) .
C113 C114 1.472(13) .
C201 C205 1.27(2) 2_655
C201 C206 1.45(2) .
C202 C203 1.35(3) .
C202 C206 1.374(18) .
C203 C204 1.25(4) .
C204 C208 1.48(2) .
C205 C201 1.27(2) 2_655
C205 C208 1.406(18) .
C206 C207 1.398(14) .
C207 C208 1.401(12) .
C207 C207 1.418(14) 2_655
P100 F101 1.529(6) .
P100 F105 1.508(6) .
P100 F103 1.533(6) .
P100 F102 1.519(7) .
P100 F104 1.555(6) .
P100 F106 1.578(6) .
